data_4021197
loop_
_publ_author_name
'Naoyoshi Maezaki'
'Hiroaki Sawamoto'
'Sachiko Yuyama'
'Ryoko Yoshigami'
'Tomoko Suzuki'
'Mayuko Izumi'
'Hirofumi Ohishi'
'Tetsuaki Tanaka'

_publ_section_title
;
 Asymmetric Intramolecular Michael Addition of
 \a-Sulfinyl Vinylic Carbanion to Enoates
;
_journal_name_full 'Journal of Organic Chemistry'
_journal_page_first 6335
_journal_page_last 6340
_journal_paper_doi 10.1021/jo0492923
_journal_volume 69
_journal_year 2004
_chemical_formula_sum 'C16 H20 O3 S'
_chemical_formula_weight 292.38
_space_group_IT_number 4
_symmetry_cell_setting monoclinic
_symmetry_space_group_name_Hall 'P 2yb'
_symmetry_space_group_name_H-M 'P 1 21 1'
_cell_angle_alpha 90.00(10)
_cell_angle_beta 97.40(4)
_cell_angle_gamma 90.00(20)
_cell_formula_units_Z 2
_cell_length_a 7.941(4)
_cell_length_b 7.367(4)
_cell_length_c 13.372(6)
_cell_measurement_temperature 293(2)
_cell_volume 775.8(7)
_diffrn_ambient_temperature 293(2)
_exptl_crystal_density_diffrn 1.252
_refine_ls_R_factor_obs 0.0734
_refine_ls_wR_factor_obs 0.2116
_cod_original_sg_symbol_H-M 'P 21'
_cod_database_code 4021197

loop_
_symmetry_equiv_pos_as_xyz
'x, y, z'
'-x, y+1/2, -z'

loop_
_atom_site_aniso_label
_atom_site_aniso_U_11
_atom_site_aniso_U_22
_atom_site_aniso_U_33
_atom_site_aniso_U_23
_atom_site_aniso_U_13
_atom_site_aniso_U_12
S1 0.0473(10) 0.070 0.053 0.007 -0.004 0.000
O1 0.051(3) 0.072 0.100 0.024 -0.006 0.013
O2 0.291(14) 0.099 0.055 -0.009 0.026 -0.008
O3 0.111(6) 0.070 0.072 -0.017 0.002 -0.010
C1 0.136(11) 0.099 0.077 -0.035 0.000 -0.001
C2 0.059(5) 0.067 0.063 -0.005 0.018 0.004
C3 0.064(5) 0.063 0.055 0.002 -0.003 -0.006
C4 0.044(4) 0.056 0.056 0.004 -0.006 0.005
C5 0.045(3) 0.063 0.053 0.007 0.006 0.010
C6 0.053(5) 0.078 0.062 -0.006 0.010 -0.003
C7 0.045(4) 0.107 0.105 -0.013 0.012 0.006
C8 0.043(4) 0.090 0.091 -0.004 -0.003 0.001
C9 0.118(8) 0.099 0.054 0.012 0.004 -0.034
C10 0.040(4) 0.059 0.048 -0.002 -0.002 0.000
C11 0.059(5) 0.075 0.074 -0.009 0.010 -0.002
C12 0.065(5) 0.070 0.095 0.003 0.021 0.005
C13 0.046(5) 0.063 0.095 0.011 0.001 0.005
C14 0.061(5) 0.091 0.061 0.002 0.014 -0.003
C15 0.059(5) 0.076 0.053 -0.001 0.009 0.008
C16 0.104(7) 0.095 0.101 0.027 0.029 -0.007

loop_
_atom_site_label
_atom_site_type_symbol
_atom_site_fract_x
_atom_site_fract_y
_atom_site_fract_z
_atom_site_U_iso_or_equiv
_atom_site_thermal_displace_type
_atom_site_occupancy
_atom_site_calc_flag
_atom_site_refinement_flags
_atom_site_disorder_group
S1 S 0.0239(2) 0.1717(3) 0.40351(13) 0.0575(3) Uani 1 d . .
O1 O 0.0990(7) -0.0065(10) 0.3821(5) 0.0757(11) Uani 1 d . .
O2 O -0.3119(19) -0.1338(17) 0.1018(6) 0.148(5) Uani 1 d . .
O3 O -0.3323(11) -0.3933(11) 0.1766(5) 0.085(2) Uani 1 d . .
C1 C -0.3497(19) -0.4845(22) 0.0825(9) 0.105(4) Uani 1 d . .
H1A H -0.4204(118) -0.5895(88) 0.0857(27) 0.158 Uiso 1 calc R .
H1B H -0.2398(24) -0.5214(135) 0.0674(41) 0.158 Uiso 1 calc R .
H1C H -0.4008(131) -0.4043(54) 0.0307(15) 0.158 Uiso 1 calc R .
C2 C -0.3081(13) -0.2164(14) 0.1772(7) 0.062(2) Uani 1 d . .
C3 C -0.2681(12) -0.1384(14) 0.2808(6) 0.062(2) Uani 1 d . .
H3 H -0.1492(12) -0.1617(14) 0.3004(6) 0.075 Uiso 1 calc R .
C4 C -0.2878(11) 0.0686(12) 0.2773(6) 0.053(2) Uani 1 d . .
H4 H -0.2424(11) 0.1150(12) 0.2175(6) 0.064 Uiso 1 calc R .
C5 C -0.1986(9) 0.1637(15) 0.3702(5) 0.0536(12) Uani 1 d . .
C6 C -0.3023(10) 0.2387(16) 0.4260(6) 0.064(2) Uani 1 d . .
H6 H -0.2664(10) 0.2978(16) 0.4864(6) 0.077 Uiso 1 calc R .
C7 C -0.4837(11) 0.2203(19) 0.3833(7) 0.0856(15) Uani 1 d . .
H7A H -0.5407(11) 0.3371(19) 0.3787(7) 0.103 Uiso 1 calc R .
H7B H -0.5435(11) 0.1383(19) 0.4232(7) 0.103 Uiso 1 calc R .
C8 C -0.4702(10) 0.1409(18) 0.2774(7) 0.0758(13) Uani 1 d . .
H8A H -0.4943(10) 0.2342(18) 0.2264(7) 0.091 Uiso 1 calc R .
H8B H -0.5515(10) 0.0432(18) 0.2626(7) 0.091 Uiso 1 calc R .
C9 C -0.3605(16) -0.2298(20) 0.3587(7) 0.091(3) Uani 1 d . .
H9A H -0.3342(102) -0.1689(84) 0.4222(20) 0.136 Uiso 1 calc R .
H9B H -0.3254(90) -0.3544(40) 0.3656(52) 0.136 Uiso 1 calc R .
H9C H -0.4806(15) -0.2243(118) 0.3377(38) 0.136 Uiso 1 calc R .
C10 C 0.0714(9) 0.3205(13) 0.3053(5) 0.0495(13) Uani 1 d . .
C11 C 0.0880(11) 0.5034(15) 0.3264(7) 0.069(2) Uani 1 d . .
H11 H 0.0707(11) 0.5470(15) 0.3895(7) 0.083 Uiso 1 calc R .
C12 C 0.1300(11) 0.6203(16) 0.2540(7) 0.076(2) Uani 1 d . .
H12 H 0.1428(11) 0.7432(16) 0.2690(7) 0.091 Uiso 1 calc R .
C13 C 0.1540(12) 0.5588(14) 0.1585(8) 0.069(2) Uani 1 d . .
C14 C 0.1418(12) 0.3753(18) 0.1414(7) 0.070(2) Uani 1 d . .
H14 H 0.1623(12) 0.3312(18) 0.0789(7) 0.084 Uiso 1 calc R .
C15 C 0.1006(11) 0.2534(16) 0.2127(6) 0.063(2) Uani 1 d . .
H15 H 0.0928(11) 0.1298(16) 0.1989(6) 0.075 Uiso 1 calc R .
C16 C 0.1978(15) 0.6894(21) 0.0775(9) 0.099(2) Uani 1 d . .
H16A H 0.1637(118) 0.6377(64) 0.0122(9) 0.148 Uiso 1 calc R .
H16B H 0.3181(22) 0.7107(109) 0.0861(48) 0.148 Uiso 1 calc R .
H16C H 0.1393(101) 0.8022(52) 0.0833(48) 0.148 Uiso 1 calc R .

loop_
_geom_bond_atom_site_label_1
_geom_bond_atom_site_label_2
_geom_bond_distance
_geom_bond_site_symmetry_2
_geom_bond_publ_flag
S1 O1 1.485(8) . ?
S1 C5 1.766(7) . ?
S1 C10 1.788(9) . ?
O2 C2 1.174(13) . ?
O3 C2 1.317(13) . ?
O3 C1 1.417(12) . ?
C2 C3 1.495(12) . ?
C3 C4 1.534(14) . ?
C3 C9 1.508(14) . ?
C4 C5 1.519(11) . ?
C4 C8 1.543(12) . ?
C5 C6 1.304(11) . ?
C6 C7 1.486(11) . ?
C7 C8 1.548(14) . ?
C10 C15 1.380(11) . ?
C10 C11 1.379(15) . ?
C11 C12 1.369(14) . ?
C12 C13 1.391(14) . ?
C13 C14 1.37(2) . ?
C13 C16 1.522(15) . ?
C14 C15 1.380(14) . ?

loop_
_cod_related_entry_id
_cod_related_entry_database
_cod_related_entry_code
1 ChemSpider 21176663
